data_7243783
loop_
_publ_author_name
'Zhu, Yuan-Yuan'
'Zhang, Tao'
'Zhou, Linlin'
'Yang, Shang-Dong'

_publ_section_title
;
 Concise synthesis of N-phosphorylated amides through three-component
 reactions
;
_journal_issue 23
_journal_name_full 'Green Chemistry'
_journal_page_first 9417
_journal_page_last 9421
_journal_paper_doi 10.1039/D1GC03065E
_journal_volume 23
_journal_year 2021
_chemical_formula_moiety 'C26 H22 N O2 P'
_chemical_formula_sum 'C26 H22 N O2 P'
_chemical_formula_weight 411.41
_space_group_crystal_system monoclinic
_space_group_IT_number 14
_space_group_name_Hall '-P 2ybc'
_space_group_name_H-M_alt 'P 1 21/c 1'
_atom_sites_solution_hydrogens geom
_atom_sites_solution_primary direct
_audit_creation_date 2020-04-17
_audit_creation_method
;
Olex2 1.3
(compiled 2020.02.04 svn.rd84adfe8 for OlexSys, GUI svn.r6032)
;
_audit_update_record
;
2020-07-09 deposited with the CCDC.	2021-10-25 downloaded from the CCDC.
;
_cell_angle_alpha 90
_cell_angle_beta 95.164(2)
_cell_angle_gamma 90
_cell_formula_units_Z 4
_cell_length_a 15.6285(3)
_cell_length_b 9.3057(2)
_cell_length_c 14.6152(2)
_cell_measurement_reflns_used 3091
_cell_measurement_temperature 293(2)
_cell_measurement_theta_max 69.8670
_cell_measurement_theta_min 5.5310
_cell_volume 2116.92(7)
_computing_cell_refinement 'CrysAlisPro 1.171.38.43f (Rigaku OD, 2015)'
_computing_data_collection 'CrysAlisPro 1.171.38.43f (Rigaku OD, 2015)'
_computing_data_reduction 'CrysAlisPro 1.171.38.43f (Rigaku OD, 2015)'
_computing_molecular_graphics 'Olex2 1.3 (Dolomanov et al., 2009)'
_computing_publication_material 'Olex2 1.3 (Dolomanov et al., 2009)'
_computing_structure_refinement 'SHELXL 2018/3 (Sheldrick, 2015)'
_computing_structure_solution 'SHELXS  (Sheldrick, 2008)'
_diffrn_ambient_temperature 293(2)
_diffrn_detector 'CCD plate'
_diffrn_detector_area_resol_mean 16.0733
_diffrn_detector_type Eos
_diffrn_measured_fraction_theta_full 0.999
_diffrn_measured_fraction_theta_max 0.999
_diffrn_measurement_details
;
List of Runs (angles in degrees, time in seconds):

  # Type    Start    End  Width  t~exp~   \w     \q     \k     \f   Frames
#--------------------------------------------------------------------------
  1  \w     37.00  68.00   1.00    1.00    --    0.00  57.00  30.00   31
  2  \w     31.00 123.00   1.00    1.00    --   54.00  38.00 120.00   92
  3  \w    108.00 133.00   1.00    5.00    --  108.00 -38.00   0.00   25
  4  \w    109.00 168.00   1.00    5.00    --  108.00 -12.00 -60.00   59
  5  \w     80.00 125.00   1.00    5.00    --  108.00 -50.00-180.00   45
  6  \w     49.00 115.00   1.00    5.00    --  108.00 -91.00 -60.00   66
  7  \w     61.00  87.00   1.00    1.00    --   54.00-125.00   0.00   26
  8  \w     41.00 129.00   1.00    5.00    --  108.00 -63.00   0.00   88
  9  \w     59.00  84.00   1.00    5.00    --  108.00 -38.00   0.00   25
 10  \w     37.00  90.00   1.00    5.00    --  108.00 -12.00 -60.00   53
 11  \w     37.00  69.00   1.00    1.00    --   54.00  57.00-120.00   32
 12  \w     25.00  63.00   1.00    1.00    --    0.00  57.00 -90.00   38
 13  \w    -13.00  27.00   1.00    1.00    --    0.00  57.00  30.00   40
 14  \w    -18.00  79.00   1.00    1.00    --   54.00 -38.00 -60.00   97
 15  \w     41.00 114.00   1.00    5.00    --  108.00-111.00 -90.00   73
 16  \w     24.00  68.00   1.00    1.00    --   54.00-125.00-150.00   44
 17  \w     41.00 107.00   1.00    5.00    --  108.00 -63.00 120.00   66
;
_diffrn_measurement_device 'four-circle diffractometer'
_diffrn_measurement_device_type 'SuperNova, Dual, Cu at zero, Eos'
_diffrn_measurement_method '\w scans'
_diffrn_orient_matrix_type 'CrysAlisPro convention (1999,Acta A55,543-557)'
_diffrn_orient_matrix_UB_11 0.0269746000
_diffrn_orient_matrix_UB_12 0.1360953000
_diffrn_orient_matrix_UB_13 -0.0501584000
_diffrn_orient_matrix_UB_21 0.0726981000
_diffrn_orient_matrix_UB_22 0.0261067000
_diffrn_orient_matrix_UB_23 0.0765847000
_diffrn_orient_matrix_UB_31 0.0614472000
_diffrn_orient_matrix_UB_32 -0.0905688000
_diffrn_orient_matrix_UB_33 -0.0531997000
_diffrn_radiation_monochromator mirror
_diffrn_radiation_probe x-ray
_diffrn_radiation_type 'Cu K\a'
_diffrn_radiation_wavelength 1.54184
_diffrn_reflns_av_R_equivalents 0.0269
_diffrn_reflns_av_unetI/netI 0.0382
_diffrn_reflns_Laue_measured_fraction_full 0.999
_diffrn_reflns_Laue_measured_fraction_max 0.999
_diffrn_reflns_limit_h_max 13
_diffrn_reflns_limit_h_min -18
_diffrn_reflns_limit_k_max 9
_diffrn_reflns_limit_k_min -11
_diffrn_reflns_limit_l_max 17
_diffrn_reflns_limit_l_min -16
_diffrn_reflns_number 7576
_diffrn_reflns_point_group_measured_fraction_full 0.999
_diffrn_reflns_point_group_measured_fraction_max 0.999
_diffrn_reflns_theta_full 66.587
_diffrn_reflns_theta_max 66.587
_diffrn_reflns_theta_min 5.539
_diffrn_source 'micro-focus sealed X-ray tube'
_diffrn_source_type 'SuperNova (Cu) X-ray Source'
_exptl_absorpt_coefficient_mu 1.325
_exptl_absorpt_correction_T_max 1.00000
_exptl_absorpt_correction_T_min 0.59462
_exptl_absorpt_correction_type multi-scan
_exptl_absorpt_process_details
;
CrysAlisPro 1.171.38.43f (Rigaku Oxford Diffraction, 2015)
Empirical absorption correction using spherical harmonics,
 implemented in SCALE3 ABSPACK scaling algorithm.
;
_exptl_crystal_colour 'clear light colourless'
_exptl_crystal_colour_lustre clear
_exptl_crystal_colour_modifier light
_exptl_crystal_colour_primary colourless
_exptl_crystal_density_diffrn 1.291
_exptl_crystal_description block
_exptl_crystal_F_000 864
_exptl_crystal_size_max 0.18
_exptl_crystal_size_mid 0.15
_exptl_crystal_size_min 0.12
_refine_diff_density_max 0.179
_refine_diff_density_min -0.350
_refine_diff_density_rms 0.048
_refine_ls_extinction_method none
_refine_ls_goodness_of_fit_ref 1.034
_refine_ls_hydrogen_treatment constr
_refine_ls_matrix_type full
_refine_ls_number_parameters 271
_refine_ls_number_reflns 3736
_refine_ls_number_restraints 0
_refine_ls_restrained_S_all 1.034
_refine_ls_R_factor_all 0.0486
_refine_ls_R_factor_gt 0.0408
_refine_ls_shift/su_max 0.000
_refine_ls_shift/su_mean 0.000
_refine_ls_structure_factor_coef Fsqd
_refine_ls_weighting_details 'w=1/[\s^2^(Fo^2^)+(0.0608P)^2^+0.2344P] where P=(Fo^2^+2Fc^2^)/3'
_refine_ls_weighting_scheme calc
_refine_ls_wR_factor_gt 0.1060
_refine_ls_wR_factor_ref 0.1137
_reflns_Friedel_coverage 0.000
_reflns_number_gt 3147
_reflns_number_total 3736
_reflns_threshold_expression 'I > 2\s(I)'
_cod_data_source_file d1gc03065e2.cif
_cod_data_source_block zhuyy-1_0414_pl
_cod_depositor_comments 'Adding full bibliography for 7243782--7243783.cif.'
_cod_database_code 7243783
_shelx_shelxl_version_number 2018/3
_shelx_space_group_comment
;
The symmetry employed for this shelxl refinement is uniquely defined
by the following loop, which should always be used as a source of
symmetry information in preference to the above space-group names.
They are only intended as comments.
;
_reflns_odcompleteness_completeness 99.90
_reflns_odcompleteness_iscentric 1
_reflns_odcompleteness_theta 66.97
_olex2_refinement_description
;
1. Fixed Uiso
 At 1.2 times of:
  All C(H) groups, All C(H,H) groups
2.a Secondary CH2 refined with riding coordinates:
 C43(H43A,H43B)
2.b Aromatic/amide H refined with riding coordinates:
 C11(H11), C18(H18), C22(H22), C23(H23), C25(H25), C26(H26), C29(H29),
 C30(H30), C31(H31), C38(H38), C40(H40), C42(H42), C46(H46), C50(H50), C51(H51),
  C52(H52), C53(H53), C56(H56), C57(H57), C60(H60)
;
_olex2_submission_special_instructions 'No special instructions were received'
_oxdiff_exptl_absorpt_empirical_details
;
Empirical correction (ABSPACK) includes:
- Absorption correction using spherical harmonics
- Frame scaling
;
_oxdiff_exptl_absorpt_empirical_full_max 1.862
_oxdiff_exptl_absorpt_empirical_full_min 0.517

loop_
_space_group_symop_operation_xyz
'x, y, z'
'-x, y+1/2, -z+1/2'
'-x, -y, -z'
'x, -y-1/2, z-1/2'

loop_
_atom_site_label
_atom_site_type_symbol
_atom_site_fract_x
_atom_site_fract_y
_atom_site_fract_z
_atom_site_U_iso_or_equiv
_atom_site_adp_type
_atom_site_occupancy
_atom_site_site_symmetry_order
_atom_site_calc_flag
_atom_site_refinement_flags_posn
_atom_site_refinement_flags_adp
_atom_site_refinement_flags_occupancy
_atom_site_disorder_assembly
_atom_site_disorder_group
P1 P 0.27396(3) 0.35403(5) 0.16304(3) 0.04062(14) Uani 1 1 d . . . . .
O3 O 0.11773(8) 0.04652(15) 0.10085(11) 0.0581(4) Uani 1 1 d . . . . .
O4 O 0.32073(9) 0.43512(16) 0.09631(10) 0.0583(4) Uani 1 1 d . . . . .
N5 N 0.18730(9) 0.25981(16) 0.11836(10) 0.0407(3) Uani 1 1 d . . . . .
C7 C 0.07739(10) 0.34637(18) -0.00387(12) 0.0412(4) Uani 1 1 d . . . . .
C10 C 0.26304(11) 0.04109(19) 0.06977(11) 0.0418(4) Uani 1 1 d . . . . .
C11 C 0.16834(11) 0.43273(19) 0.30266(12) 0.0442(4) Uani 1 1 d . . . . .
H11 H 0.144727 0.340995 0.298164 0.053 Uiso 1 1 calc R U . . .
C12 C 0.23068(10) 0.47280(17) 0.24514(11) 0.0399(3) Uani 1 1 d . . . . .
C16 C 0.18448(10) 0.11252(19) 0.09928(11) 0.0407(4) Uani 1 1 d . . . . .
C18 C 0.31603(13) 0.1598(2) 0.30718(14) 0.0542(5) Uani 1 1 d . . . . .
H18 H 0.259674 0.169825 0.321921 0.065 Uiso 1 1 calc R U . . .
C21 C 0.34194(11) 0.22858(19) 0.23043(13) 0.0443(4) Uani 1 1 d . . . . .
C22 C 0.14144(12) 0.5286(2) 0.36634(13) 0.0506(4) Uani 1 1 d . . . . .
H22 H 0.099739 0.501198 0.404423 0.061 Uiso 1 1 calc R U . . .
C23 C 0.11942(12) 0.4401(2) -0.05829(14) 0.0512(4) Uani 1 1 d . . . . .
H23 H 0.165997 0.492915 -0.032427 0.061 Uiso 1 1 calc R U . . .
C25 C 0.17612(14) 0.6643(2) 0.37358(14) 0.0575(5) Uani 1 1 d . . . . .
H25 H 0.157835 0.728521 0.416513 0.069 Uiso 1 1 calc R U . . .
C26 C 0.31295(12) 0.1087(2) 0.00905(12) 0.0494(4) Uani 1 1 d . . . . .
H26 H 0.302725 0.204181 -0.007153 0.059 Uiso 1 1 calc R U . . .
C29 C 0.37816(14) 0.0330(3) -0.02739(15) 0.0624(5) Uani 1 1 d . . . . .
H29 H 0.411431 0.077477 -0.068835 0.075 Uiso 1 1 calc R U . . .
C30 C 0.26527(12) 0.6101(2) 0.25326(14) 0.0501(4) Uani 1 1 d . . . . .
H30 H 0.307016 0.638429 0.215466 0.060 Uiso 1 1 calc R U . . .
C31 C 0.27779(13) -0.1022(2) 0.09298(13) 0.0544(5) Uani 1 1 d . . . . .
H31 H 0.243111 -0.148375 0.132293 0.065 Uiso 1 1 calc R U . . .
C38 C 0.00894(11) 0.2679(2) -0.04439(14) 0.0522(4) Uani 1 1 d . . . . .
H38 H -0.019667 0.203313 -0.009317 0.063 Uiso 1 1 calc R U . . .
C40 C 0.34411(16) -0.1757(3) 0.05748(17) 0.0699(6) Uani 1 1 d . . . . .
H40 H 0.355048 -0.270925 0.074031 0.084 Uiso 1 1 calc R U . . .
C42 C 0.37266(17) 0.0766(3) 0.36207(16) 0.0709(6) Uani 1 1 d . . . . .
H42 H 0.354703 0.032211 0.414055 0.085 Uiso 1 1 calc R U . . .
C43 C 0.10369(11) 0.3360(2) 0.09749(12) 0.0474(4) Uani 1 1 d . . . . .
H43A H 0.108267 0.432115 0.123161 0.057 Uiso 1 1 calc R U . . .
H43B H 0.059350 0.285490 0.126989 0.057 Uiso 1 1 calc R U . . .
C46 C 0.09298(14) 0.4561(2) -0.15059(15) 0.0598(5) Uani 1 1 d . . . . .
H46 H 0.121774 0.519504 -0.186263 0.072 Uiso 1 1 calc R U . . .
C50 C 0.23781(14) 0.7052(2) 0.31743(16) 0.0604(5) Uani 1 1 d . . . . .
H50 H 0.261200 0.797024 0.322557 0.073 Uiso 1 1 calc R U . . .
C51 C 0.02452(14) 0.3788(3) -0.18971(14) 0.0613(5) Uani 1 1 d . . . . .
H51 H 0.006625 0.390254 -0.251706 0.074 Uiso 1 1 calc R U . . .
C52 C 0.42540(13) 0.2104(3) 0.20757(19) 0.0708(6) Uani 1 1 d . . . . .
H52 H 0.443748 0.255536 0.156019 0.085 Uiso 1 1 calc R U . . .
C53 C -0.01740(12) 0.2849(3) -0.13736(15) 0.0628(6) Uani 1 1 d . . . . .
H53 H -0.063699 0.232132 -0.163926 0.075 Uiso 1 1 calc R U . . .
C56 C 0.39393(15) -0.1079(3) -0.00240(17) 0.0722(6) Uani 1 1 d . . . . .
H56 H 0.438563 -0.157621 -0.026193 0.087 Uiso 1 1 calc R U . . .
C57 C 0.45558(18) 0.0591(3) 0.3400(2) 0.0911(9) Uani 1 1 d . . . . .
H57 H 0.494066 0.003735 0.377288 0.109 Uiso 1 1 calc R U . . .
C60 C 0.48141(16) 0.1240(4) 0.2626(3) 0.0986(10) Uani 1 1 d . . . . .
H60 H 0.537115 0.109802 0.246794 0.118 Uiso 1 1 calc R U . . .

loop_
_atom_site_aniso_label
_atom_site_aniso_U_11
_atom_site_aniso_U_22
_atom_site_aniso_U_33
_atom_site_aniso_U_23
_atom_site_aniso_U_13
_atom_site_aniso_U_12
P1 0.0421(2) 0.0354(2) 0.0456(2) -0.00035(17) 0.01073(17) -0.00140(16)
O3 0.0519(7) 0.0472(8) 0.0773(9) -0.0013(7) 0.0173(6) -0.0083(6)
O4 0.0657(8) 0.0518(8) 0.0610(8) 0.0011(6) 0.0254(6) -0.0095(6)
N5 0.0407(7) 0.0368(7) 0.0446(7) -0.0010(6) 0.0044(5) 0.0059(6)
C7 0.0386(8) 0.0355(8) 0.0499(9) -0.0024(7) 0.0059(7) 0.0101(6)
C10 0.0461(8) 0.0413(9) 0.0379(8) -0.0016(7) 0.0029(6) 0.0038(7)
C11 0.0494(9) 0.0369(9) 0.0469(9) 0.0019(7) 0.0080(7) 0.0009(7)
C12 0.0433(8) 0.0319(8) 0.0444(8) 0.0004(7) 0.0038(6) 0.0023(6)
C16 0.0453(9) 0.0385(9) 0.0388(8) 0.0013(7) 0.0060(6) 0.0005(7)
C18 0.0569(10) 0.0481(11) 0.0578(11) -0.0023(9) 0.0065(8) 0.0106(8)
C21 0.0378(8) 0.0400(9) 0.0544(10) -0.0103(8) 0.0012(7) 0.0006(7)
C22 0.0570(10) 0.0504(11) 0.0452(9) 0.0021(8) 0.0089(7) 0.0107(8)
C23 0.0500(9) 0.0424(10) 0.0605(11) 0.0029(8) 0.0025(8) -0.0017(8)
C25 0.0696(12) 0.0485(11) 0.0543(10) -0.0113(9) 0.0038(9) 0.0121(9)
C26 0.0529(10) 0.0476(10) 0.0490(9) -0.0032(8) 0.0110(7) -0.0008(8)
C29 0.0577(11) 0.0733(15) 0.0588(11) -0.0086(10) 0.0191(9) -0.0021(10)
C30 0.0509(9) 0.0385(9) 0.0614(10) 0.0037(8) 0.0075(8) -0.0023(8)
C31 0.0669(11) 0.0458(10) 0.0515(10) 0.0058(8) 0.0109(8) 0.0106(9)
C38 0.0404(8) 0.0501(11) 0.0667(11) -0.0038(9) 0.0086(8) 0.0015(8)
C40 0.0828(15) 0.0568(13) 0.0708(13) 0.0021(11) 0.0098(11) 0.0283(11)
C42 0.0929(17) 0.0532(13) 0.0641(12) -0.0021(10) -0.0061(11) 0.0200(12)
C43 0.0432(9) 0.0492(10) 0.0503(9) -0.0029(8) 0.0068(7) 0.0109(7)
C46 0.0671(12) 0.0531(12) 0.0600(11) 0.0114(9) 0.0102(9) 0.0126(10)
C50 0.0712(12) 0.0321(9) 0.0771(13) -0.0083(9) 0.0018(10) -0.0028(9)
C51 0.0629(12) 0.0676(14) 0.0521(10) -0.0031(10) -0.0015(9) 0.0278(11)
C52 0.0426(10) 0.0783(16) 0.0925(16) -0.0026(13) 0.0108(10) 0.0035(10)
C53 0.0451(9) 0.0717(14) 0.0694(13) -0.0192(11) -0.0073(9) 0.0079(10)
C56 0.0624(12) 0.0819(17) 0.0738(14) -0.0154(13) 0.0138(10) 0.0225(12)
C57 0.0819(17) 0.0823(19) 0.102(2) -0.0120(16) -0.0313(15) 0.0367(15)
C60 0.0444(12) 0.113(3) 0.136(3) -0.007(2) -0.0051(14) 0.0220(14)

loop_
_atom_type_symbol
_atom_type_description
_atom_type_scat_dispersion_real
_atom_type_scat_dispersion_imag
_atom_type_scat_source
C C 0.0181 0.0091 'International Tables Vol C Tables 4.2.6.8 and 6.1.1.4'
H H 0.0000 0.0000 'International Tables Vol C Tables 4.2.6.8 and 6.1.1.4'
N N 0.0311 0.0180 'International Tables Vol C Tables 4.2.6.8 and 6.1.1.4'
O O 0.0492 0.0322 'International Tables Vol C Tables 4.2.6.8 and 6.1.1.4'
P P 0.2955 0.4335 'International Tables Vol C Tables 4.2.6.8 and 6.1.1.4'

loop_
_geom_angle_atom_site_label_1
_geom_angle_atom_site_label_2
_geom_angle_atom_site_label_3
_geom_angle
_geom_angle_site_symmetry_1
_geom_angle_site_symmetry_3
_geom_angle_publ_flag
O4 P1 N5 115.83(8) . . ?
O4 P1 C12 111.28(8) . . ?
O4 P1 C21 112.81(9) . . ?
N5 P1 C12 103.79(7) . . ?
N5 P1 C21 106.60(8) . . ?
C12 P1 C21 105.65(8) . . ?
C16 N5 P1 126.43(12) . . ?
C16 N5 C43 114.40(14) . . ?
C43 N5 P1 119.16(12) . . ?
C23 C7 C43 120.27(16) . . ?
C38 C7 C23 118.35(17) . . ?
C38 C7 C43 121.32(17) . . ?
C26 C10 C16 120.55(16) . . ?
C26 C10 C31 120.10(17) . . ?
C31 C10 C16 118.63(16) . . ?
C12 C11 H11 119.8 . . ?
C22 C11 H11 119.8 . . ?
C22 C11 C12 120.34(17) . . ?
C11 C12 P1 124.11(13) . . ?
C30 C12 P1 116.98(13) . . ?
C30 C12 C11 118.85(16) . . ?
O3 C16 N5 120.29(15) . . ?
O3 C16 C10 120.73(16) . . ?
N5 C16 C10 118.80(15) . . ?
C21 C18 H18 119.6 . . ?
C42 C18 H18 119.6 . . ?
C42 C18 C21 120.8(2) . . ?
C18 C21 P1 122.65(14) . . ?
C18 C21 C52 119.3(2) . . ?
C52 C21 P1 117.83(17) . . ?
C11 C22 H22 119.9 . . ?
C25 C22 C11 120.22(18) . . ?
C25 C22 H22 119.9 . . ?
C7 C23 H23 119.6 . . ?
C46 C23 C7 120.82(19) . . ?
C46 C23 H23 119.6 . . ?
C22 C25 H25 120.0 . . ?
C22 C25 C50 120.07(18) . . ?
C50 C25 H25 120.0 . . ?
C10 C26 H26 120.2 . . ?
C29 C26 C10 119.52(19) . . ?
C29 C26 H26 120.2 . . ?
C26 C29 H29 119.9 . . ?
C56 C29 C26 120.2(2) . . ?
C56 C29 H29 119.9 . . ?
C12 C30 H30 119.9 . . ?
C50 C30 C12 120.24(18) . . ?
C50 C30 H30 119.9 . . ?
C10 C31 H31 120.1 . . ?
C40 C31 C10 119.82(19) . . ?
C40 C31 H31 120.1 . . ?
C7 C38 H38 119.8 . . ?
C7 C38 C53 120.45(19) . . ?
C53 C38 H38 119.8 . . ?
C31 C40 H40 120.1 . . ?
C56 C40 C31 119.9(2) . . ?
C56 C40 H40 120.1 . . ?
C18 C42 H42 120.0 . . ?
C57 C42 C18 120.0(2) . . ?
C57 C42 H42 120.0 . . ?
N5 C43 C7 112.83(13) . . ?
N5 C43 H43A 109.0 . . ?
N5 C43 H43B 109.0 . . ?
C7 C43 H43A 109.0 . . ?
C7 C43 H43B 109.0 . . ?
H43A C43 H43B 107.8 . . ?
C23 C46 H46 119.9 . . ?
C51 C46 C23 120.3(2) . . ?
C51 C46 H46 119.9 . . ?
C25 C50 C30 120.28(18) . . ?
C25 C50 H50 119.9 . . ?
C30 C50 H50 119.9 . . ?
C46 C51 H51 120.1 . . ?
C53 C51 C46 119.82(19) . . ?
C53 C51 H51 120.1 . . ?
C21 C52 H52 120.4 . . ?
C21 C52 C60 119.2(3) . . ?
C60 C52 H52 120.4 . . ?
C38 C53 H53 119.9 . . ?
C51 C53 C38 120.28(19) . . ?
C51 C53 H53 119.9 . . ?
C29 C56 H56 119.8 . . ?
C40 C56 C29 120.5(2) . . ?
C40 C56 H56 119.8 . . ?
C42 C57 H57 120.2 . . ?
C42 C57 C60 119.6(2) . . ?
C60 C57 H57 120.2 . . ?
C52 C60 H60 119.5 . . ?
C57 C60 C52 120.9(2) . . ?
C57 C60 H60 119.5 . . ?

loop_
_geom_bond_atom_site_label_1
_geom_bond_atom_site_label_2
_geom_bond_distance
_geom_bond_site_symmetry_2
_geom_bond_publ_flag
P1 O4 1.4776(13) . ?
P1 N5 1.6942(14) . ?
P1 C12 1.8069(16) . ?
P1 C21 1.8092(18) . ?
O3 C16 1.213(2) . ?
N5 C16 1.399(2) . ?
N5 C43 1.494(2) . ?
C7 C23 1.385(3) . ?
C7 C38 1.384(3) . ?
C7 C43 1.504(2) . ?
C10 C16 1.494(2) . ?
C10 C26 1.384(2) . ?
C10 C31 1.390(3) . ?
C11 H11 0.9300 . ?
C11 C12 1.394(2) . ?
C11 C22 1.382(2) . ?
C12 C30 1.389(2) . ?
C18 H18 0.9300 . ?
C18 C21 1.384(3) . ?
C18 C42 1.378(3) . ?
C21 C52 1.386(3) . ?
C22 H22 0.9300 . ?
C22 C25 1.375(3) . ?
C23 H23 0.9300 . ?
C23 C46 1.383(3) . ?
C25 H25 0.9300 . ?
C25 C50 1.375(3) . ?
C26 H26 0.9300 . ?
C26 C29 1.384(3) . ?
C29 H29 0.9300 . ?
C29 C56 1.378(4) . ?
C30 H30 0.9300 . ?
C30 C50 1.385(3) . ?
C31 H31 0.9300 . ?
C31 C40 1.382(3) . ?
C38 H38 0.9300 . ?
C38 C53 1.393(3) . ?
C40 H40 0.9300 . ?
C40 C56 1.376(4) . ?
C42 H42 0.9300 . ?
C42 C57 1.373(4) . ?
C43 H43A 0.9700 . ?
C43 H43B 0.9700 . ?
C46 H46 0.9300 . ?
C46 C51 1.371(3) . ?
C50 H50 0.9300 . ?
C51 H51 0.9300 . ?
C51 C53 1.367(3) . ?
C52 H52 0.9300 . ?
C52 C60 1.391(4) . ?
C53 H53 0.9300 . ?
C56 H56 0.9300 . ?
C57 H57 0.9300 . ?
C57 C60 1.375(5) . ?
C60 H60 0.9300 . ?

loop_
_geom_torsion_atom_site_label_1
_geom_torsion_atom_site_label_2
_geom_torsion_atom_site_label_3
_geom_torsion_atom_site_label_4
_geom_torsion
_geom_torsion_site_symmetry_1
_geom_torsion_site_symmetry_2
_geom_torsion_site_symmetry_3
_geom_torsion_site_symmetry_4
_geom_torsion_publ_flag
P1 N5 C16 O3 152.21(15) . . . . ?
P1 N5 C16 C10 -32.6(2) . . . . ?
P1 N5 C43 C7 111.53(15) . . . . ?
P1 C12 C30 C50 -177.34(16) . . . . ?
P1 C21 C52 C60 174.7(2) . . . . ?
O4 P1 N5 C16 99.43(15) . . . . ?
O4 P1 N5 C43 -81.66(14) . . . . ?
O4 P1 C12 C11 165.07(15) . . . . ?
O4 P1 C12 C30 -17.91(17) . . . . ?
O4 P1 C21 C18 168.55(15) . . . . ?
O4 P1 C21 C52 -6.3(2) . . . . ?
N5 P1 C12 C11 39.82(16) . . . . ?
N5 P1 C12 C30 -143.16(14) . . . . ?
N5 P1 C21 C18 -63.23(17) . . . . ?
N5 P1 C21 C52 121.89(17) . . . . ?
C7 C23 C46 C51 -0.1(3) . . . . ?
C7 C38 C53 C51 0.4(3) . . . . ?
C10 C26 C29 C56 -0.8(3) . . . . ?
C10 C31 C40 C56 -1.6(4) . . . . ?
C11 C12 C30 C50 -0.1(3) . . . . ?
C11 C22 C25 C50 0.0(3) . . . . ?
C12 P1 N5 C16 -138.29(14) . . . . ?
C12 P1 N5 C43 40.62(14) . . . . ?
C12 P1 C21 C18 46.76(17) . . . . ?
C12 P1 C21 C52 -128.11(17) . . . . ?
C12 C11 C22 C25 -0.1(3) . . . . ?
C12 C30 C50 C25 0.0(3) . . . . ?
C16 N5 C43 C7 -69.44(19) . . . . ?
C16 C10 C26 C29 -170.92(17) . . . . ?
C16 C10 C31 C40 172.31(19) . . . . ?
C18 C21 C52 C60 -0.3(4) . . . . ?
C18 C42 C57 C60 -0.6(4) . . . . ?
C21 P1 N5 C16 -27.00(16) . . . . ?
C21 P1 N5 C43 151.91(13) . . . . ?
C21 P1 C12 C11 -72.17(16) . . . . ?
C21 P1 C12 C30 104.86(15) . . . . ?
C21 C18 C42 C57 -1.1(4) . . . . ?
C21 C52 C60 C57 -1.4(5) . . . . ?
C22 C11 C12 P1 177.18(14) . . . . ?
C22 C11 C12 C30 0.2(3) . . . . ?
C22 C25 C50 C30 0.1(3) . . . . ?
C23 C7 C38 C53 -0.9(3) . . . . ?
C23 C7 C43 N5 -73.1(2) . . . . ?
C23 C46 C51 C53 -0.4(3) . . . . ?
C26 C10 C16 O3 134.39(19) . . . . ?
C26 C10 C16 N5 -40.8(2) . . . . ?
C26 C10 C31 C40 2.0(3) . . . . ?
C26 C29 C56 C40 1.3(4) . . . . ?
C31 C10 C16 O3 -35.9(2) . . . . ?
C31 C10 C16 N5 148.96(17) . . . . ?
C31 C10 C26 C29 -0.8(3) . . . . ?
C31 C40 C56 C29 0.0(4) . . . . ?
C38 C7 C23 C46 0.8(3) . . . . ?
C38 C7 C43 N5 109.55(18) . . . . ?
C42 C18 C21 P1 -173.26(17) . . . . ?
C42 C18 C21 C52 1.5(3) . . . . ?
C42 C57 C60 C52 1.8(5) . . . . ?
C43 N5 C16 O3 -26.7(2) . . . . ?
C43 N5 C16 C10 148.44(15) . . . . ?
C43 C7 C23 C46 -176.62(17) . . . . ?
C43 C7 C38 C53 176.44(17) . . . . ?
C46 C51 C53 C38 0.3(3) . . . . ?
